data_7044878
loop_
_publ_author_name
'Ghosh, Kousik'
'Harms, Klaus'
'Bauz\'a, Antonio'
'Frontera, Antonio'
'Chattopadhyay, Shouvik'

_publ_section_title
;
 Heteronuclear cobalt(iii)/sodium complexes with salen type compartmental
 Schiff base ligands: methylene spacer regulated variation in nuclearity.
;
_journal_issue 2
_journal_name_full 'Dalton transactions (Cambridge, England : 2003)'
_journal_page_first 331
_journal_page_last 347
_journal_paper_doi 10.1039/c7dt03929h
_journal_volume 47
_journal_year 2018
_chemical_formula_moiety 'C25 H30 Co N4 Na O5 S2'
_chemical_formula_sum 'C25 H30 Co N4 Na O5 S2'
_chemical_formula_weight 612.57
_chemical_name_common S128
_space_group_crystal_system monoclinic
_space_group_IT_number 14
_space_group_name_Hall '-P 2ybc'
_space_group_name_H-M_alt 'P 1 21/c 1'
_symmetry_space_group_name_Hall '-P 2ybc'
_symmetry_space_group_name_H-M 'P 1 21/c 1'
_atom_sites_solution_hydrogens mixed
_atom_sites_solution_primary direct
_atom_sites_solution_secondary difmap
_audit_creation_method SHELXL-2016/6
_audit_update_record
;
2017-08-30 deposited with the CCDC.
2017-11-27 downloaded from the CCDC.
;
_cell_angle_alpha 90
_cell_angle_beta 94.084(2)
_cell_angle_gamma 90
_cell_formula_units_Z 4
_cell_length_a 10.5459(5)
_cell_length_b 24.9707(11)
_cell_length_c 10.5150(5)
_cell_measurement_reflns_used 9590
_cell_measurement_temperature 100(2)
_cell_measurement_theta_max 27
_cell_measurement_theta_min 2.5
_cell_volume 2762.0(2)
_computing_cell_refinement 'SAINT (Btuker AXS Inc.)'
_computing_data_collection 'APEX3 (Bruker AXS Inc., 2015)'
_computing_data_reduction 'TWINABS (Bruker AXS Inc.)'
_computing_molecular_graphics 'DIAMOND (Crystal Impact)'
_computing_structure_refinement 'SHELXL-2016/6 (Sheldrick, 2016)'
_computing_structure_solution 'XT V2014/1 (Bruker AXS Inc., 2014)'
_diffrn_ambient_temperature 100(2)
_diffrn_detector_area_resol_mean 7.9
_diffrn_measured_fraction_theta_full 0.999
_diffrn_measured_fraction_theta_max 0.997
_diffrn_measurement_device_type 'Bruker D8 QUEST area detector'
_diffrn_measurement_method '\w and \f scans'
_diffrn_radiation_type MoK\a
_diffrn_radiation_wavelength 0.71073
_diffrn_reflns_av_R_equivalents 0.0351
_diffrn_reflns_av_unetI/netI 0.0165
_diffrn_reflns_Laue_measured_fraction_full 0.999
_diffrn_reflns_Laue_measured_fraction_max 0.997
_diffrn_reflns_limit_h_max 13
_diffrn_reflns_limit_h_min -13
_diffrn_reflns_limit_k_max 32
_diffrn_reflns_limit_k_min -32
_diffrn_reflns_limit_l_max 13
_diffrn_reflns_limit_l_min -13
_diffrn_reflns_number 69740
_diffrn_reflns_point_group_measured_fraction_full 0.999
_diffrn_reflns_point_group_measured_fraction_max 0.997
_diffrn_reflns_theta_full 25.242
_diffrn_reflns_theta_max 27.574
_diffrn_reflns_theta_min 2.532
_diffrn_source 'microfocus sealed X-ray tube'
_exptl_absorpt_coefficient_mu 0.831
_exptl_absorpt_correction_T_max 0.90
_exptl_absorpt_correction_T_min 0.81
_exptl_absorpt_correction_type multi-scan
_exptl_absorpt_process_details
; 

;
_exptl_crystal_colour black
_exptl_crystal_density_diffrn 1.473
_exptl_crystal_density_method 'not measured'
_exptl_crystal_description block
_exptl_crystal_F_000 1272
_exptl_crystal_size_max 0.26
_exptl_crystal_size_mid 0.25
_exptl_crystal_size_min 0.13
_refine_diff_density_max 0.625
_refine_diff_density_min -0.400
_refine_diff_density_rms 0.053
_refine_ls_extinction_method none
_refine_ls_goodness_of_fit_ref 1.042
_refine_ls_hydrogen_treatment mixed
_refine_ls_matrix_type full
_refine_ls_number_parameters 355
_refine_ls_number_reflns 6383
_refine_ls_number_restraints 0
_refine_ls_restrained_S_all 1.042
_refine_ls_R_factor_all 0.0304
_refine_ls_R_factor_gt 0.0257
_refine_ls_shift/su_max 0.002
_refine_ls_shift/su_mean 0.000
_refine_ls_structure_factor_coef Fsqd
_refine_ls_weighting_details 'w=1/[\s^2^(Fo^2^)+(0.0270P)^2^+2.0080P] where P=(Fo^2^+2Fc^2^)/3'
_refine_ls_weighting_scheme calc
_refine_ls_wR_factor_gt 0.0617
_refine_ls_wR_factor_ref 0.0637
_reflns_Friedel_coverage 0.000
_reflns_number_gt 5778
_reflns_number_total 6383
_reflns_threshold_expression 'I > 2\s(I)'
_cod_data_source_file c7dt03929h2.cif
_cod_data_source_block S128_0m
_cod_depositor_comments 'Adding full bibliography for 7044878--7044880.cif.'
_cod_database_code 7044878
_shelx_shelxl_version_number 2016/6
_shelx_space_group_comment
; 
The symmetry employed for this shelxl refinement is uniquely defined 
by the following loop, which should always be used as a source of 
symmetry information in preference to the above space-group names. 
They are only intended as comments. 
;
_shelx_estimated_absorpt_t_min 0.815
_shelx_estimated_absorpt_t_max 0.897

loop_
_space_group_symop_operation_xyz
'x, y, z'
'-x, y+1/2, -z+1/2'
'-x, -y, -z'
'x, -y-1/2, z-1/2'

loop_
_atom_site_label
_atom_site_type_symbol
_atom_site_fract_x
_atom_site_fract_y
_atom_site_fract_z
_atom_site_U_iso_or_equiv
_atom_site_adp_type
_atom_site_occupancy
_atom_site_site_symmetry_order
_atom_site_calc_flag
_atom_site_refinement_flags_posn
_atom_site_refinement_flags_adp
Co1 Co 0.41581(2) 0.37176(2) 0.72420(2) 0.00861(5) Uani 1 1 d . .
Na1 Na 0.16898(5) 0.35035(2) 0.51605(6) 0.01822(13) Uani 1 1 d . .
C1 C 0.32970(13) 0.45647(5) 0.56246(13) 0.0123(3) Uani 1 1 d . .
O1 O 0.34529(9) 0.40427(4) 0.57136(9) 0.01205(19) Uani 1 1 d . .
O2 O 0.15453(9) 0.43744(4) 0.41835(10) 0.0164(2) Uani 1 1 d . .
C2 C 0.22940(13) 0.47650(6) 0.47832(13) 0.0146(3) Uani 1 1 d . .
C3 C 0.21071(14) 0.53085(6) 0.46220(14) 0.0184(3) Uani 1 1 d . .
H3 H 0.142163 0.543447 0.406653 0.022 Uiso 1 1 calc R U
C4 C 0.29205(15) 0.56752(6) 0.52712(15) 0.0208(3) Uani 1 1 d . .
H4 H 0.278724 0.604879 0.515559 0.025 Uiso 1 1 calc R U
C5 C 0.39083(14) 0.54953(6) 0.60731(14) 0.0178(3) Uani 1 1 d . .
H5 H 0.447452 0.574518 0.649200 0.021 Uiso 1 1 calc R U
C6 C 0.40931(13) 0.49412(5) 0.62831(13) 0.0137(3) Uani 1 1 d . .
C7 C 0.51629(13) 0.47669(6) 0.71031(13) 0.0144(3) Uani 1 1 d . .
H7 H 0.579659 0.502724 0.732805 0.017 Uiso 1 1 calc R U
N8 N 0.53473(11) 0.42935(5) 0.75624(11) 0.0119(2) Uani 1 1 d . .
C9 C 0.65870(12) 0.41638(6) 0.82134(13) 0.0144(3) Uani 1 1 d . .
H9A H 0.713326 0.448619 0.821198 0.017 Uiso 1 1 calc R U
H9B H 0.699541 0.388226 0.772062 0.017 Uiso 1 1 calc R U
C10 C 0.65311(13) 0.39698(6) 0.95976(13) 0.0132(3) Uani 1 1 d . .
C11 C 0.52666(13) 0.36907(6) 0.98267(13) 0.0141(3) Uani 1 1 d . .
H11A H 0.539197 0.346735 1.060337 0.017 Uiso 1 1 calc R U
H11B H 0.462863 0.396823 0.999289 0.017 Uiso 1 1 calc R U
N12 N 0.47523(10) 0.33514(5) 0.87727(11) 0.0113(2) Uani 1 1 d . .
C13 C 0.46093(12) 0.28459(6) 0.89533(13) 0.0125(3) Uani 1 1 d . .
H13 H 0.496168 0.270286 0.973774 0.015 Uiso 1 1 calc R U
C14 C 0.39612(12) 0.24757(5) 0.80713(13) 0.0121(3) Uani 1 1 d . .
O15 O 0.29620(9) 0.31750(4) 0.67951(9) 0.01208(19) Uani 1 1 d . .
C15 C 0.31628(12) 0.26668(5) 0.70429(12) 0.0103(2) Uani 1 1 d . .
O16 O 0.17035(9) 0.25200(4) 0.52952(9) 0.01302(19) Uani 1 1 d . .
C16 C 0.24711(12) 0.22890(5) 0.62532(13) 0.0113(3) Uani 1 1 d . .
C17 C 0.25747(13) 0.17475(5) 0.64871(13) 0.0140(3) Uani 1 1 d . .
H17 H 0.212489 0.149910 0.593941 0.017 Uiso 1 1 calc R U
C18 C 0.33520(14) 0.15639(6) 0.75436(14) 0.0162(3) Uani 1 1 d . .
H18 H 0.340899 0.119109 0.771819 0.019 Uiso 1 1 calc R U
C19 C 0.40258(13) 0.19189(6) 0.83204(14) 0.0153(3) Uani 1 1 d . .
H19 H 0.454134 0.179030 0.903321 0.018 Uiso 1 1 calc R U
C20 C 0.66566(15) 0.44505(6) 1.05009(14) 0.0207(3) Uani 1 1 d . .
H20A H 0.748395 0.462228 1.042867 0.031 Uiso 1 1 calc R U
H20B H 0.658933 0.432892 1.137968 0.031 Uiso 1 1 calc R U
H20C H 0.597706 0.470808 1.027273 0.031 Uiso 1 1 calc R U
C21 C 0.76436(14) 0.35852(6) 0.98707(16) 0.0209(3) Uani 1 1 d . .
H21A H 0.752414 0.326798 0.932644 0.031 Uiso 1 1 calc R U
H21B H 0.768166 0.347652 1.076817 0.031 Uiso 1 1 calc R U
H21C H 0.843867 0.376423 0.969265 0.031 Uiso 1 1 calc R U
C22 C 0.05399(14) 0.45528(7) 0.32789(14) 0.0208(3) Uani 1 1 d . .
H22A H 0.090148 0.474106 0.255924 0.025 Uiso 1 1 calc R U
H22B H -0.003109 0.480275 0.369403 0.025 Uiso 1 1 calc R U
C23 C -0.01839(15) 0.40666(7) 0.28057(16) 0.0255(3) Uani 1 1 d . .
H23A H -0.087742 0.417529 0.218983 0.038 Uiso 1 1 calc R U
H23B H -0.053640 0.388357 0.352568 0.038 Uiso 1 1 calc R U
H23C H 0.038917 0.382342 0.239239 0.038 Uiso 1 1 calc R U
C24 C 0.09252(14) 0.21679(6) 0.44876(14) 0.0165(3) Uani 1 1 d . .
H24A H 0.036774 0.195034 0.500323 0.020 Uiso 1 1 calc R U
H24B H 0.146388 0.192325 0.401762 0.020 Uiso 1 1 calc R U
C25 C 0.01384(14) 0.25190(6) 0.35697(14) 0.0200(3) Uani 1 1 d . .
H25A H 0.070186 0.272749 0.305694 0.030 Uiso 1 1 calc R U
H25B H -0.037812 0.276305 0.404841 0.030 Uiso 1 1 calc R U
H25C H -0.041983 0.229472 0.300732 0.030 Uiso 1 1 calc R U
O1W O -0.00646(12) 0.36778(5) 0.63197(13) 0.0262(3) Uani 1 1 d . .
H1W H -0.066(2) 0.3476(9) 0.624(2) 0.040(6) Uiso 1 1 d . .
H2W H 0.004(2) 0.3814(11) 0.704(3) 0.055(8) Uiso 1 1 d . .
N1Z N 0.29144(11) 0.40734(5) 0.81482(11) 0.0134(2) Uani 1 1 d . .
C1Z C 0.19835(13) 0.42143(5) 0.85608(13) 0.0136(3) Uani 1 1 d . .
S1Z S 0.06798(4) 0.44118(2) 0.91625(4) 0.02488(9) Uani 1 1 d . .
N2Z N 0.53909(11) 0.33444(5) 0.63640(11) 0.0115(2) Uani 1 1 d . .
C2Z C 0.63025(13) 0.31151(5) 0.61509(13) 0.0124(3) Uani 1 1 d . .
S2Z S 0.75795(4) 0.27987(2) 0.57938(5) 0.02658(10) Uani 1 1 d . .

loop_
_atom_site_aniso_label
_atom_site_aniso_U_11
_atom_site_aniso_U_22
_atom_site_aniso_U_33
_atom_site_aniso_U_23
_atom_site_aniso_U_13
_atom_site_aniso_U_12
Co1 0.00770(9) 0.00957(9) 0.00848(9) -0.00078(6) -0.00003(6) -0.00055(6)
Na1 0.0157(3) 0.0152(3) 0.0224(3) 0.0029(2) -0.0080(2) -0.0009(2)
C1 0.0137(6) 0.0115(6) 0.0123(6) 0.0015(5) 0.0054(5) 0.0013(5)
O1 0.0142(5) 0.0099(4) 0.0118(4) -0.0002(4) -0.0015(4) 0.0013(4)
O2 0.0149(5) 0.0173(5) 0.0161(5) 0.0038(4) -0.0044(4) 0.0030(4)
C2 0.0157(6) 0.0155(7) 0.0132(6) 0.0023(5) 0.0057(5) 0.0015(5)
C3 0.0196(7) 0.0178(7) 0.0187(7) 0.0075(6) 0.0072(6) 0.0061(6)
C4 0.0279(8) 0.0115(7) 0.0245(8) 0.0062(6) 0.0123(6) 0.0035(6)
C5 0.0232(7) 0.0125(7) 0.0189(7) -0.0003(5) 0.0094(6) -0.0032(5)
C6 0.0166(6) 0.0118(6) 0.0136(6) 0.0007(5) 0.0060(5) -0.0015(5)
C7 0.0162(7) 0.0142(6) 0.0134(6) -0.0042(5) 0.0055(5) -0.0050(5)
N8 0.0110(5) 0.0152(6) 0.0097(5) -0.0024(4) 0.0017(4) -0.0025(4)
C9 0.0090(6) 0.0200(7) 0.0141(6) -0.0038(5) -0.0003(5) -0.0037(5)
C10 0.0110(6) 0.0151(6) 0.0130(6) -0.0025(5) -0.0025(5) -0.0013(5)
C11 0.0130(6) 0.0198(7) 0.0093(6) -0.0035(5) -0.0005(5) -0.0023(5)
N12 0.0081(5) 0.0165(6) 0.0094(5) -0.0009(4) 0.0007(4) -0.0017(4)
C13 0.0088(6) 0.0182(7) 0.0106(6) 0.0021(5) 0.0008(5) 0.0010(5)
C14 0.0107(6) 0.0138(6) 0.0120(6) 0.0018(5) 0.0018(5) -0.0003(5)
O15 0.0106(4) 0.0098(4) 0.0152(5) 0.0003(4) -0.0035(4) -0.0011(3)
C15 0.0086(6) 0.0112(6) 0.0113(6) 0.0004(5) 0.0029(5) -0.0006(5)
O16 0.0129(5) 0.0121(5) 0.0134(5) -0.0005(4) -0.0040(4) -0.0022(4)
C16 0.0095(6) 0.0138(6) 0.0107(6) 0.0008(5) 0.0019(5) 0.0000(5)
C17 0.0150(6) 0.0121(6) 0.0151(7) -0.0018(5) 0.0032(5) -0.0024(5)
C18 0.0183(7) 0.0110(6) 0.0198(7) 0.0036(5) 0.0041(6) 0.0014(5)
C19 0.0152(6) 0.0161(7) 0.0146(7) 0.0044(5) 0.0007(5) 0.0021(5)
C20 0.0261(8) 0.0194(7) 0.0160(7) -0.0053(6) -0.0023(6) -0.0032(6)
C21 0.0139(7) 0.0182(7) 0.0302(8) 0.0042(6) -0.0012(6) 0.0003(6)
C22 0.0157(7) 0.0291(8) 0.0170(7) 0.0073(6) -0.0030(6) 0.0078(6)
C23 0.0183(7) 0.0366(9) 0.0206(8) -0.0017(7) -0.0056(6) 0.0064(7)
C24 0.0166(7) 0.0164(7) 0.0161(7) -0.0038(5) -0.0026(5) -0.0051(5)
C25 0.0175(7) 0.0263(8) 0.0155(7) -0.0024(6) -0.0040(6) -0.0023(6)
O1W 0.0187(6) 0.0254(6) 0.0338(7) 0.0014(5) -0.0021(5) -0.0014(5)
N1Z 0.0129(5) 0.0125(5) 0.0150(6) -0.0004(4) 0.0014(4) -0.0011(4)
C1Z 0.0147(6) 0.0092(6) 0.0171(7) 0.0012(5) 0.0019(5) -0.0017(5)
S1Z 0.01777(18) 0.02095(19) 0.0376(2) 0.00098(16) 0.01375(16) 0.00434(14)
N2Z 0.0125(5) 0.0127(5) 0.0092(5) -0.0003(4) -0.0008(4) -0.0004(4)
C2Z 0.0137(6) 0.0113(6) 0.0118(6) -0.0006(5) -0.0025(5) -0.0025(5)
S2Z 0.01452(17) 0.02110(19) 0.0442(3) -0.01161(17) 0.00266(16) 0.00459(14)

loop_
_atom_type_symbol
_atom_type_description
_atom_type_scat_dispersion_real
_atom_type_scat_dispersion_imag
_atom_type_scat_source
C C 0.0033 0.0016 'International Tables Vol C Tables 4.2.6.8 and 6.1.1.4'
H H 0.0000 0.0000 'International Tables Vol C Tables 4.2.6.8 and 6.1.1.4'
N N 0.0061 0.0033 'International Tables Vol C Tables 4.2.6.8 and 6.1.1.4'
O O 0.0106 0.0060 'International Tables Vol C Tables 4.2.6.8 and 6.1.1.4'
S S 0.1246 0.1234 'International Tables Vol C Tables 4.2.6.8 and 6.1.1.4'
Co Co 0.3494 0.9721 'International Tables Vol C Tables 4.2.6.8 and 6.1.1.4'
Na Na 0.0362 0.0249 'International Tables Vol C Tables 4.2.6.8 and 6.1.1.4'

loop_
_geom_angle_atom_site_label_1
_geom_angle_atom_site_label_2
_geom_angle_atom_site_label_3
_geom_angle
O15 Co1 N2Z 89.73(5)
O15 Co1 N1Z 89.28(5)
N2Z Co1 N1Z 178.36(5)
O15 Co1 O1 83.22(4)
N2Z Co1 O1 92.22(4)
N1Z Co1 O1 88.96(5)
O15 Co1 N12 92.25(4)
N2Z Co1 N12 88.84(5)
N1Z Co1 N12 89.89(5)
O1 Co1 N12 175.34(4)
O15 Co1 N8 175.41(5)
N2Z Co1 N8 89.52(5)
N1Z Co1 N8 91.57(5)
O1 Co1 N8 92.28(5)
N12 Co1 N8 92.26(5)
O15 Co1 Na1 40.73(3)
N2Z Co1 Na1 97.62(4)
N1Z Co1 Na1 82.47(4)
O1 Co1 Na1 43.28(3)
N12 Co1 Na1 132.08(4)
N8 Co1 Na1 134.97(4)
O15 Na1 O1W 96.93(5)
O15 Na1 O1 66.45(4)
O1W Na1 O1 114.21(5)
O15 Na1 O2 132.04(4)
O1W Na1 O2 91.49(4)
O1 Na1 O2 67.06(4)
O15 Na1 O16 65.97(4)
O1W Na1 O16 99.10(4)
O1 Na1 O16 124.05(4)
O2 Na1 O16 158.00(4)
O15 Na1 Co1 33.06(2)
O1W Na1 Co1 103.86(4)
O1 Na1 Co1 33.97(2)
O2 Na1 Co1 99.13(3)
O16 Na1 Co1 96.99(3)
O1 C1 C6 123.97(12)
O1 C1 C2 118.46(12)
C6 C1 C2 117.54(12)
C1 O1 Co1 121.43(9)
C1 O1 Na1 117.39(8)
Co1 O1 Na1 102.75(4)
C2 O2 C22 116.92(11)
C2 O2 Na1 115.31(8)
C22 O2 Na1 125.57(9)
O2 C2 C3 124.57(13)
O2 C2 C1 114.35(12)
C3 C2 C1 121.07(14)
C2 C3 C4 120.43(14)
C2 C3 H3 119.8
C4 C3 H3 119.8
C5 C4 C3 119.95(14)
C5 C4 H4 120.0
C3 C4 H4 120.0
C4 C5 C6 120.56(14)
C4 C5 H5 119.7
C6 C5 H5 119.7
C1 C6 C5 120.40(13)
C1 C6 C7 120.49(12)
C5 C6 C7 118.94(13)
N8 C7 C6 126.47(13)
N8 C7 H7 116.8
C6 C7 H7 116.8
C7 N8 C9 118.92(12)
C7 N8 Co1 122.84(10)
C9 N8 Co1 117.71(9)
N8 C9 C10 114.68(11)
N8 C9 H9A 108.6
C10 C9 H9A 108.6
N8 C9 H9B 108.6
C10 C9 H9B 108.6
H9A C9 H9B 107.6
C21 C10 C20 110.19(12)
C21 C10 C11 110.39(12)
C20 C10 C11 107.20(12)
C21 C10 C9 107.16(12)
C20 C10 C9 109.43(12)
C11 C10 C9 112.50(11)
N12 C11 C10 114.89(11)
N12 C11 H11A 108.5
C10 C11 H11A 108.5
N12 C11 H11B 108.5
C10 C11 H11B 108.5
H11A C11 H11B 107.5
C13 N12 C11 119.71(12)
C13 N12 Co1 123.84(10)
C11 N12 Co1 116.08(9)
N12 C13 C14 125.97(12)
N12 C13 H13 117.0
C14 C13 H13 117.0
C15 C14 C19 119.60(12)
C15 C14 C13 120.41(12)
C19 C14 C13 119.66(12)
C15 O15 Co1 123.39(8)
C15 O15 Na1 125.61(8)
Co1 O15 Na1 106.21(4)
O15 C15 C14 124.15(12)
O15 C15 C16 117.21(12)
C14 C15 C16 118.55(12)
C16 O16 C24 117.26(11)
C16 O16 Na1 117.53(8)
C24 O16 Na1 125.14(8)
O16 C16 C17 125.34(12)
O16 C16 C15 113.61(11)
C17 C16 C15 121.04(12)
C16 C17 C18 119.62(13)
C16 C17 H17 120.2
C18 C17 H17 120.2
C19 C18 C17 120.50(13)
C19 C18 H18 119.7
C17 C18 H18 119.7
C18 C19 C14 120.62(13)
C18 C19 H19 119.7
C14 C19 H19 119.7
C10 C20 H20A 109.5
C10 C20 H20B 109.5
H20A C20 H20B 109.5
C10 C20 H20C 109.5
H20A C20 H20C 109.5
H20B C20 H20C 109.5
C10 C21 H21A 109.5
C10 C21 H21B 109.5
H21A C21 H21B 109.5
C10 C21 H21C 109.5
H21A C21 H21C 109.5
H21B C21 H21C 109.5
O2 C22 C23 107.54(12)
O2 C22 H22A 110.2
C23 C22 H22A 110.2
O2 C22 H22B 110.2
C23 C22 H22B 110.2
H22A C22 H22B 108.5
C22 C23 H23A 109.5
C22 C23 H23B 109.5
H23A C23 H23B 109.5
C22 C23 H23C 109.5
H23A C23 H23C 109.5
H23B C23 H23C 109.5
O16 C24 C25 106.69(11)
O16 C24 H24A 110.4
C25 C24 H24A 110.4
O16 C24 H24B 110.4
C25 C24 H24B 110.4
H24A C24 H24B 108.6
C24 C25 H25A 109.5
C24 C25 H25B 109.5
H25A C25 H25B 109.5
C24 C25 H25C 109.5
H25A C25 H25C 109.5
H25B C25 H25C 109.5
Na1 O1W H1W 118.4(16)
Na1 O1W H2W 119.8(18)
H1W O1W H2W 113(2)
C1Z N1Z Co1 165.34(11)
N1Z C1Z S1Z 179.21(14)
C2Z N2Z Co1 161.68(11)
N2Z C2Z S2Z 177.82(13)

loop_
_geom_bond_atom_site_label_1
_geom_bond_atom_site_label_2
_geom_bond_distance
Co1 O15 1.8876(9)
Co1 N2Z 1.8926(12)
Co1 N1Z 1.8962(12)
Co1 O1 1.9038(9)
Co1 N12 1.9173(11)
Co1 N8 1.9221(11)
Co1 Na1 3.3228(6)
Na1 O15 2.2580(11)
Na1 O1W 2.3279(14)
Na1 O1 2.3355(11)
Na1 O2 2.4054(11)
Na1 O16 2.4597(11)
C1 O1 1.3165(16)
C1 C6 1.4090(19)
C1 C2 1.4207(19)
O2 C2 1.3790(17)
O2 C22 1.4436(16)
C2 C3 1.380(2)
C3 C4 1.399(2)
C3 H3 0.9500
C4 C5 1.369(2)
C4 H4 0.9500
C5 C6 1.412(2)
C5 H5 0.9500
C6 C7 1.438(2)
C7 N8 1.2866(18)
C7 H7 0.9500
N8 C9 1.4680(17)
C9 C10 1.5391(19)
C9 H9A 0.9900
C9 H9B 0.9900
C10 C21 1.5276(19)
C10 C20 1.5305(19)
C10 C11 1.5387(19)
C11 N12 1.4680(17)
C11 H11A 0.9900
C11 H11B 0.9900
N12 C13 1.2869(18)
C13 C14 1.4461(19)
C13 H13 0.9500
C14 C15 1.4058(18)
C14 C19 1.4156(19)
O15 C15 1.3098(16)
C15 C16 1.4231(18)
O16 C16 1.3735(16)
O16 C24 1.4383(16)
C16 C17 1.3775(19)
C17 C18 1.409(2)
C17 H17 0.9500
C18 C19 1.369(2)
C18 H18 0.9500
C19 H19 0.9500
C20 H20A 0.9800
C20 H20B 0.9800
C20 H20C 0.9800
C21 H21A 0.9800
C21 H21B 0.9800
C21 H21C 0.9800
C22 C23 1.500(2)
C22 H22A 0.9900
C22 H22B 0.9900
C23 H23A 0.9800
C23 H23B 0.9800
C23 H23C 0.9800
C24 C25 1.508(2)
C24 H24A 0.9900
C24 H24B 0.9900
C25 H25A 0.9800
C25 H25B 0.9800
C25 H25C 0.9800
O1W H1W 0.81(2)
O1W H2W 0.83(3)
N1Z C1Z 1.1560(18)
C1Z S1Z 1.6302(14)
N2Z C2Z 1.1545(18)
C2Z S2Z 1.6281(14)

loop_
_geom_hbond_atom_site_label_D
_geom_hbond_atom_site_label_H
_geom_hbond_atom_site_label_A
_geom_hbond_distance_DH
_geom_hbond_distance_HA
_geom_hbond_distance_DA
_geom_hbond_angle_DHA
_geom_hbond_site_symmetry_A
O1W H1W S2Z 0.81(2) 2.53(2) 3.3318(14) 174(2) 1_455
O1W H2W S1Z 0.83(3) 2.73(3) 3.5464(15) 168(2) .

loop_
_geom_torsion_atom_site_label_1
_geom_torsion_atom_site_label_2
_geom_torsion_atom_site_label_3
_geom_torsion_atom_site_label_4
_geom_torsion
C6 C1 O1 Co1 31.24(17)
C2 C1 O1 Co1 -150.99(10)
C6 C1 O1 Na1 158.68(10)
C2 C1 O1 Na1 -23.56(15)
C22 O2 C2 C3 3.3(2)
Na1 O2 C2 C3 -160.83(11)
C22 O2 C2 C1 -177.68(12)
Na1 O2 C2 C1 18.23(14)
O1 C1 C2 O2 2.81(18)
C6 C1 C2 O2 -179.28(11)
O1 C1 C2 C3 -178.09(12)
C6 C1 C2 C3 -0.2(2)
O2 C2 C3 C4 -179.86(13)
C1 C2 C3 C4 1.1(2)
C2 C3 C4 C5 -0.1(2)
C3 C4 C5 C6 -2.0(2)
O1 C1 C6 C5 175.98(13)
C2 C1 C6 C5 -1.81(19)
O1 C1 C6 C7 0.8(2)
C2 C1 C6 C7 -177.03(12)
C4 C5 C6 C1 2.9(2)
C4 C5 C6 C7 178.21(13)
C1 C6 C7 N8 -17.4(2)
C5 C6 C7 N8 167.35(13)
C6 C7 N8 C9 170.24(13)
C6 C7 N8 Co1 -1.2(2)
C7 N8 C9 C10 122.50(14)
Co1 N8 C9 C10 -65.60(14)
N8 C9 C10 C21 149.72(12)
N8 C9 C10 C20 -90.82(14)
N8 C9 C10 C11 28.22(16)
C21 C10 C11 N12 -81.20(15)
C20 C10 C11 N12 158.77(12)
C9 C10 C11 N12 38.44(16)
C10 C11 N12 C13 118.07(14)
C10 C11 N12 Co1 -68.59(13)
C11 N12 C13 C14 171.03(12)
Co1 N12 C13 C14 -1.76(19)
N12 C13 C14 C15 -15.2(2)
N12 C13 C14 C19 171.42(13)
N2Z Co1 O15 C15 54.54(10)
N1Z Co1 O15 C15 -124.15(11)
O1 Co1 O15 C15 146.82(10)
N12 Co1 O15 C15 -34.29(10)
Na1 Co1 O15 C15 156.59(13)
N2Z Co1 O15 Na1 -102.05(5)
N1Z Co1 O15 Na1 79.26(5)
O1 Co1 O15 Na1 -9.78(4)
N12 Co1 O15 Na1 169.12(5)
Co1 O15 C15 C14 28.05(17)
Na1 O15 C15 C14 -179.93(10)
Co1 O15 C15 C16 -155.38(9)
Na1 O15 C15 C16 -3.36(16)
C19 C14 C15 O15 174.46(12)
C13 C14 C15 O15 1.1(2)
C19 C14 C15 C16 -2.07(19)
C13 C14 C15 C16 -175.45(12)
C24 O16 C16 C17 1.38(19)
Na1 O16 C16 C17 178.47(11)
C24 O16 C16 C15 -177.20(11)
Na1 O16 C16 C15 -0.10(14)
O15 C15 C16 O16 2.01(17)
C14 C15 C16 O16 178.78(11)
O15 C15 C16 C17 -176.63(12)
C14 C15 C16 C17 0.14(19)
O16 C16 C17 C18 -176.83(12)
C15 C16 C17 C18 1.6(2)
C16 C17 C18 C19 -1.5(2)
C17 C18 C19 C14 -0.5(2)
C15 C14 C19 C18 2.3(2)
C13 C14 C19 C18 175.69(13)
C2 O2 C22 C23 -177.00(12)
Na1 O2 C22 C23 -14.74(16)
C16 O16 C24 C25 177.30(11)
Na1 O16 C24 C25 0.45(15)
O15 Co1 N1Z C1Z -13.2(5)
O1 Co1 N1Z C1Z 70.0(5)
N12 Co1 N1Z C1Z -105.5(5)
N8 Co1 N1Z C1Z 162.3(5)
Na1 Co1 N1Z C1Z 27.1(5)
O15 Co1 N2Z C2Z -118.8(4)
O1 Co1 N2Z C2Z 158.0(4)
N12 Co1 N2Z C2Z -26.5(4)
N8 Co1 N2Z C2Z 65.8(4)
Na1 Co1 N2Z C2Z -158.8(3)
